data_2018114
loop_
_publ_author_name
'Yang, Rui'
'Ma, Jian-Ping'
'Huang, Ru-Qi'
'Dong, Yu-Bin'

_publ_section_title
;
 Coordination-directed one-dimensional coordination polymers generated
 from a new oxadiazole bridging ligand and Hg<i>X</i>~2~ (<i>X</i> =
 Cl, Br and I)
;
_journal_coeditor_code SQ3288
_journal_issue 6
_journal_name_full 'Acta Crystallographica Section C'
_journal_page_first m176
_journal_page_last m180
_journal_paper_doi 10.1107/S0108270111016246
_journal_volume 67
_journal_year 2011
_chemical_formula_iupac '[Hg2 Cl2 (C28 H24 N4 O3)] , C H4 O'
_chemical_formula_moiety 'C28 H24 Cl2 Hg N4 O3, C H4 O'
_chemical_formula_sum 'C29 H28 Cl2 Hg N4 O4'
_chemical_formula_weight 768.04
_chemical_name_systematic
;
<i>catena</i>-poly[[[dichloridomercury(II)]-\m-2,5-bis{5-methyl-
2-[(4-pyridyl)methoxy]phenyl}-1,3,4-oxadiazole] methanol monosolvate]
;
_space_group_IT_number 2
_symmetry_cell_setting triclinic
_symmetry_space_group_name_Hall '-P 1'
_symmetry_space_group_name_H-M 'P -1'
_atom_sites_solution_hydrogens geom
_atom_sites_solution_primary direct
_atom_sites_solution_secondary difmap
_audit_creation_method SHELXL97
_cell_angle_alpha 95.232(3)
_cell_angle_beta 97.758(3)
_cell_angle_gamma 99.318(3)
_cell_formula_units_Z 2
_cell_length_a 8.8422(18)
_cell_length_b 12.927(3)
_cell_length_c 13.066(3)
_cell_measurement_reflns_used 3677
_cell_measurement_temperature 298(2)
_cell_measurement_theta_max 24.509
_cell_measurement_theta_min 2.361
_cell_volume 1450.5(6)
_computing_cell_refinement 'SMART (Bruker, 2003)'
_computing_data_collection 'SMART (Bruker, 2003)'
_computing_data_reduction 'SAINT (Bruker, 2003)'
_computing_molecular_graphics 'SHELXTL (Sheldrick, 2008)'
_computing_publication_material 'SHELXTL (Sheldrick, 2008)'
_computing_structure_refinement 'SHELXL97 (Sheldrick, 2008)'
_computing_structure_solution 'SHELXS97 (Sheldrick, 2008)'
_diffrn_ambient_temperature 298(2)
_diffrn_measured_fraction_theta_full 0.977
_diffrn_measured_fraction_theta_max 0.977
_diffrn_measurement_device_type 'Bruker SMART CCD area-detector'
_diffrn_measurement_method '\f and \w'
_diffrn_radiation_monochromator graphite
_diffrn_radiation_source 'fine-focus sealed tube'
_diffrn_radiation_type MoK\a
_diffrn_radiation_wavelength 0.71073
_diffrn_reflns_av_R_equivalents 0.0363
_diffrn_reflns_av_sigmaI/netI 0.0702
_diffrn_reflns_limit_h_max 10
_diffrn_reflns_limit_h_min -10
_diffrn_reflns_limit_k_max 15
_diffrn_reflns_limit_k_min -9
_diffrn_reflns_limit_l_max 15
_diffrn_reflns_limit_l_min -15
_diffrn_reflns_number 7519
_diffrn_reflns_theta_full 25.50
_diffrn_reflns_theta_max 25.50
_diffrn_reflns_theta_min 1.58
_exptl_absorpt_coefficient_mu 5.531
_exptl_absorpt_correction_T_max 0.6660
_exptl_absorpt_correction_T_min 0.4715
_exptl_absorpt_correction_type multi-scan
_exptl_absorpt_process_details '(SADABS; Bruker, 2003)'
_exptl_crystal_colour colourless
_exptl_crystal_density_diffrn 1.759
_exptl_crystal_density_method 'not measured'
_exptl_crystal_description block
_exptl_crystal_F_000 752
_exptl_crystal_size_max 0.16
_exptl_crystal_size_mid 0.14
_exptl_crystal_size_min 0.08
_refine_diff_density_max 1.706
_refine_diff_density_min -2.508
_refine_ls_extinction_method none
_refine_ls_goodness_of_fit_ref 0.998
_refine_ls_hydrogen_treatment constr
_refine_ls_matrix_type full
_refine_ls_number_parameters 363
_refine_ls_number_reflns 5294
_refine_ls_number_restraints 0
_refine_ls_restrained_S_all 0.998
_refine_ls_R_factor_all 0.0619
_refine_ls_R_factor_gt 0.0515
_refine_ls_shift/su_max 0.002
_refine_ls_shift/su_mean 0.000
_refine_ls_structure_factor_coef Fsqd
_refine_ls_weighting_details 'calc w = 1/[\s^2^(Fo^2^)+(0.0724P)^2^+0.0000P] where P=(Fo^2^+2Fc^2^)/3'
_refine_ls_weighting_scheme calc
_refine_ls_wR_factor_gt 0.1234
_refine_ls_wR_factor_ref 0.1287
_reflns_number_gt 4319
_reflns_number_total 5294
_reflns_threshold_expression I>2\s(I)
_cod_data_source_file sq3288.cif
_cod_data_source_block II
_cod_original_cell_volume 1450.5(5)
_cod_database_code 2018114
_cod_database_fobs_code 2018114

loop_
_symmetry_equiv_pos_as_xyz
'x, y, z'
'-x, -y, -z'

loop_
_atom_site_type_symbol
_atom_site_label
_atom_site_fract_x
_atom_site_fract_y
_atom_site_fract_z
_atom_site_U_iso_or_equiv
_atom_site_adp_type
_atom_site_calc_flag
_atom_site_refinement_flags
_atom_site_occupancy
_atom_site_symmetry_multiplicity
_atom_site_disorder_assembly
_atom_site_disorder_group
Cl Cl1 0.6190(3) 0.48310(19) 1.27556(18) 0.0765(6) Uani d . 1 1 . .
Cl Cl2 0.2212(3) 0.3264(2) 1.4246(2) 0.0840(7) Uani d . 1 1 . .
C C1 0.8050(9) 0.3897(6) 0.5070(6) 0.0550(19) Uani d . 1 1 . .
H H1 0.8302 0.4151 0.4460 0.066 Uiso calc R 1 1 . .
C C2 0.9242(9) 0.3840(6) 0.5850(6) 0.0514(17) Uani d . 1 1 . .
H H2 1.0269 0.4051 0.5764 0.062 Uiso calc R 1 1 . .
C C3 0.8890(8) 0.3467(5) 0.6758(5) 0.0401(15) Uani d . 1 1 . .
C C4 0.7354(9) 0.3175(6) 0.6840(6) 0.0509(18) Uani d . 1 1 . .
H H4 0.7072 0.2919 0.7442 0.061 Uiso calc R 1 1 . .
C C5 0.6227(9) 0.3262(6) 0.6028(6) 0.0552(19) Uani d . 1 1 . .
H H5 0.5191 0.3070 0.6103 0.066 Uiso calc R 1 1 . .
C C6 1.0139(8) 0.3402(5) 0.7644(5) 0.0463(16) Uani d . 1 1 . .
H H6A 1.1147 0.3619 0.7439 0.056 Uiso calc R 1 1 . .
H H6B 1.0050 0.3884 0.8238 0.056 Uiso calc R 1 1 . .
C C7 1.0527(7) 0.1606(5) 0.7323(5) 0.0394(14) Uani d . 1 1 . .
C C8 1.1368(8) 0.1814(6) 0.6529(5) 0.0506(17) Uani d . 1 1 . .
H H8 1.1638 0.2507 0.6387 0.061 Uiso calc R 1 1 . .
C C9 1.1815(8) 0.1002(7) 0.5940(6) 0.0561(19) Uani d . 1 1 . .
H H9 1.2381 0.1157 0.5406 0.067 Uiso calc R 1 1 . .
C C10 1.1435(8) -0.0032(6) 0.6132(5) 0.0500(18) Uani d . 1 1 . .
C C11 1.0616(7) -0.0231(5) 0.6934(5) 0.0432(15) Uani d . 1 1 . .
H H11 1.0362 -0.0924 0.7079 0.052 Uiso calc R 1 1 . .
C C12 1.0149(7) 0.0571(5) 0.7543(5) 0.0382(14) Uani d . 1 1 . .
C C13 1.1914(10) -0.0912(8) 0.5480(6) 0.071(3) Uani d . 1 1 . .
H H13A 1.1975 -0.0720 0.4792 0.106 Uiso calc R 1 1 . .
H H13B 1.1162 -0.1545 0.5442 0.106 Uiso calc R 1 1 . .
H H13C 1.2909 -0.1031 0.5790 0.106 Uiso calc R 1 1 . .
C C14 0.9278(7) 0.0299(5) 0.8381(5) 0.0366(14) Uani d . 1 1 . .
C C15 0.8112(7) -0.0738(5) 0.9317(5) 0.0361(14) Uani d . 1 1 . .
C C16 0.7548(7) -0.1765(4) 0.9635(5) 0.0354(14) Uani d . 1 1 . .
C C17 0.7914(8) -0.2667(5) 0.9125(5) 0.0474(16) Uani d . 1 1 . .
H H17 0.8507 -0.2592 0.8592 0.057 Uiso calc R 1 1 . .
C C18 0.7429(10) -0.3665(6) 0.9384(6) 0.0558(19) Uani d . 1 1 . .
C C19 0.6591(9) -0.3760(5) 1.0198(6) 0.0521(18) Uani d . 1 1 . .
H H19 0.6293 -0.4423 1.0405 0.063 Uiso calc R 1 1 . .
C C20 0.6187(9) -0.2886(5) 1.0710(6) 0.0508(17) Uani d . 1 1 . .
H H20 0.5592 -0.2968 1.1241 0.061 Uiso calc R 1 1 . .
C C21 0.6670(8) -0.1880(5) 1.0431(5) 0.0418(15) Uani d . 1 1 . .
C C22 0.7850(12) -0.4623(6) 0.8817(7) 0.076(3) Uani d . 1 1 . .
H H22A 0.7820 -0.4535 0.8094 0.114 Uiso calc R 1 1 . .
H H22B 0.7122 -0.5239 0.8891 0.114 Uiso calc R 1 1 . .
H H22C 0.8875 -0.4704 0.9108 0.114 Uiso calc R 1 1 . .
C C23 0.5339(8) -0.1077(5) 1.1671(5) 0.0463(16) Uani d . 1 1 . .
H H23A 0.5789 -0.1440 1.2222 0.056 Uiso calc R 1 1 . .
H H23B 0.4329 -0.1484 1.1375 0.056 Uiso calc R 1 1 . .
C C24 0.5170(7) 0.0000(5) 1.2102(5) 0.0412(15) Uani d . 1 1 . .
C C25 0.5910(8) 0.0889(5) 1.1761(5) 0.0472(16) Uani d . 1 1 . .
H H25 0.6532 0.0836 1.1245 0.057 Uiso calc R 1 1 . .
C C26 0.5719(8) 0.1866(6) 1.2196(5) 0.0467(16) Uani d . 1 1 . .
H H26 0.6233 0.2467 1.1965 0.056 Uiso calc R 1 1 . .
C C27 0.4098(8) 0.1113(6) 1.3247(5) 0.0486(17) Uani d . 1 1 . .
H H27 0.3455 0.1179 1.3748 0.058 Uiso calc R 1 1 . .
C C28 0.4257(8) 0.0122(6) 1.2861(5) 0.0464(16) Uani d . 1 1 . .
H H28 0.3749 -0.0467 1.3112 0.056 Uiso calc R 1 1 . .
C C29 0.7942(12) 0.3096(8) 1.0448(7) 0.079(3) Uani d . 1 1 . .
H H29A 0.8915 0.3236 1.0906 0.118 Uiso calc R 1 1 . .
H H29B 0.7332 0.2456 1.0591 0.118 Uiso calc R 1 1 . .
H H29C 0.7395 0.3671 1.0554 0.118 Uiso calc R 1 1 . .
Hg Hg1 0.46076(3) 0.37308(2) 1.36711(2) 0.05369(14) Uani d . 1 1 . .
N N1 0.8781(6) 0.0882(4) 0.9074(4) 0.0395(12) Uani d . 1 1 . .
N N2 0.8021(6) 0.0210(4) 0.9694(4) 0.0413(12) Uani d . 1 1 . .
N N3 0.4828(6) 0.1989(5) 1.2933(4) 0.0456(13) Uani d . 1 1 . .
N N4 0.6559(7) 0.3609(5) 0.5146(4) 0.0479(14) Uani d . 1 1 . .
O O1 0.8918(5) -0.0737(3) 0.8499(3) 0.0389(10) Uani d . 1 1 . .
O O2 0.6302(6) -0.0988(4) 1.0899(4) 0.0494(11) Uani d . 1 1 . .
O O3 1.0028(5) 0.2354(3) 0.7935(3) 0.0443(10) Uani d . 1 1 . .
O O4 0.8205(10) 0.2989(5) 0.9445(5) 0.088(2) Uani d . 1 1 . .
H H4A 0.8378 0.2394 0.9294 0.133 Uiso calc R 1 1 . .

loop_
_atom_site_aniso_label
_atom_site_aniso_U_11
_atom_site_aniso_U_22
_atom_site_aniso_U_33
_atom_site_aniso_U_12
_atom_site_aniso_U_13
_atom_site_aniso_U_23
Cl1 0.0793(15) 0.0688(15) 0.0822(14) -0.0019(11) 0.0176(11) 0.0313(11)
Cl2 0.0803(15) 0.0824(18) 0.1061(17) 0.0273(13) 0.0504(14) 0.0229(14)
C1 0.066(5) 0.048(5) 0.057(4) 0.012(4) 0.016(4) 0.025(3)
C2 0.051(4) 0.039(4) 0.070(5) 0.007(3) 0.019(4) 0.019(3)
C3 0.051(4) 0.023(3) 0.051(4) 0.012(3) 0.017(3) 0.008(3)
C4 0.054(4) 0.050(5) 0.051(4) 0.004(3) 0.015(3) 0.016(3)
C5 0.049(4) 0.057(5) 0.060(4) 0.004(4) 0.017(4) 0.009(4)
C6 0.051(4) 0.034(4) 0.059(4) 0.011(3) 0.014(3) 0.012(3)
C7 0.037(3) 0.039(4) 0.044(3) 0.015(3) 0.000(3) 0.006(3)
C8 0.051(4) 0.051(5) 0.056(4) 0.019(3) 0.015(3) 0.015(3)
C9 0.045(4) 0.080(6) 0.051(4) 0.026(4) 0.012(3) 0.016(4)
C10 0.045(4) 0.058(5) 0.049(4) 0.024(3) -0.002(3) 0.000(3)
C11 0.045(4) 0.033(4) 0.051(4) 0.013(3) 0.001(3) 0.005(3)
C12 0.037(3) 0.037(4) 0.040(3) 0.013(3) -0.004(3) 0.005(3)
C13 0.069(5) 0.094(7) 0.055(4) 0.044(5) 0.006(4) -0.012(4)
C14 0.037(3) 0.026(3) 0.045(3) 0.010(3) -0.003(3) 0.001(3)
C15 0.041(3) 0.025(3) 0.044(3) 0.011(3) -0.001(3) 0.008(3)
C16 0.043(3) 0.017(3) 0.045(3) 0.010(2) -0.003(3) 0.002(2)
C17 0.057(4) 0.030(4) 0.056(4) 0.018(3) -0.001(3) 0.006(3)
C18 0.068(5) 0.031(4) 0.068(5) 0.021(3) -0.002(4) 0.003(3)
C19 0.056(4) 0.025(4) 0.073(5) 0.003(3) -0.002(4) 0.012(3)
C20 0.053(4) 0.032(4) 0.066(4) 0.004(3) 0.004(3) 0.011(3)
C21 0.044(4) 0.028(3) 0.051(4) 0.010(3) -0.006(3) 0.006(3)
C22 0.105(7) 0.032(4) 0.097(6) 0.033(5) 0.017(6) 0.002(4)
C23 0.049(4) 0.040(4) 0.048(4) 0.002(3) 0.007(3) 0.009(3)
C24 0.043(4) 0.038(4) 0.043(3) 0.012(3) -0.001(3) 0.007(3)
C25 0.057(4) 0.039(4) 0.049(4) 0.012(3) 0.017(3) 0.004(3)
C26 0.058(4) 0.034(4) 0.052(4) 0.010(3) 0.018(3) 0.009(3)
C27 0.045(4) 0.054(5) 0.049(4) 0.010(3) 0.012(3) 0.006(3)
C28 0.043(4) 0.043(4) 0.051(4) 0.001(3) 0.005(3) 0.009(3)
C29 0.089(6) 0.087(7) 0.075(6) 0.039(5) 0.028(5) 0.018(5)
Hg1 0.0624(2) 0.0448(2) 0.0596(2) 0.01581(14) 0.01790(14) 0.01235(13)
N1 0.046(3) 0.027(3) 0.047(3) 0.010(2) 0.006(2) 0.006(2)
N2 0.052(3) 0.026(3) 0.047(3) 0.010(2) 0.006(2) 0.006(2)
N3 0.048(3) 0.045(4) 0.047(3) 0.014(3) 0.011(3) 0.008(3)
N4 0.055(4) 0.035(3) 0.056(3) 0.011(3) 0.011(3) 0.008(3)
O1 0.047(3) 0.026(2) 0.045(2) 0.0134(19) 0.0023(19) 0.0038(18)
O2 0.064(3) 0.028(3) 0.059(3) 0.010(2) 0.019(2) 0.006(2)
O3 0.055(3) 0.032(3) 0.052(2) 0.015(2) 0.014(2) 0.012(2)
O4 0.151(6) 0.059(4) 0.084(4) 0.059(4) 0.059(4) 0.026(3)

loop_
_atom_type_symbol
_atom_type_description
_atom_type_scat_dispersion_real
_atom_type_scat_dispersion_imag
_atom_type_scat_source
C C 0.0033 0.0016 'International Tables Vol C Tables 4.2.6.8 and 6.1.1.4'
H H 0.0000 0.0000 'International Tables Vol C Tables 4.2.6.8 and 6.1.1.4'
N N 0.0061 0.0033 'International Tables Vol C Tables 4.2.6.8 and 6.1.1.4'
O O 0.0106 0.0060 'International Tables Vol C Tables 4.2.6.8 and 6.1.1.4'
Cl Cl 0.1484 0.1585 'International Tables Vol C Tables 4.2.6.8 and 6.1.1.4'
Hg Hg -2.3894 9.2266 'International Tables Vol C Tables 4.2.6.8 and 6.1.1.4'

loop_
_geom_angle_atom_site_label_1
_geom_angle_atom_site_label_2
_geom_angle_atom_site_label_3
_geom_angle_site_symmetry_1
_geom_angle_site_symmetry_3
_geom_angle
_geom_angle_publ_flag
N4 C1 C2 . . 123.4(7) ?
N4 C1 H1 . . 118.3 ?
C2 C1 H1 . . 118.3 ?
C3 C2 C1 . . 119.1(7) ?
C3 C2 H2 . . 120.5 ?
C1 C2 H2 . . 120.5 ?
C4 C3 C2 . . 117.6(6) ?
C4 C3 C6 . . 120.9(6) ?
C2 C3 C6 . . 121.5(6) ?
C3 C4 C5 . . 119.9(7) ?
C3 C4 H4 . . 120.0 ?
C5 C4 H4 . . 120.0 ?
N4 C5 C4 . . 122.7(7) ?
N4 C5 H5 . . 118.6 ?
C4 C5 H5 . . 118.6 ?
O3 C6 C3 . . 111.5(5) ?
O3 C6 H6A . . 109.3 ?
C3 C6 H6A . . 109.3 ?
O3 C6 H6B . . 109.3 ?
C3 C6 H6B . . 109.3 ?
H6A C6 H6B . . 108.0 ?
O3 C7 C8 . . 124.5(6) ?
O3 C7 C12 . . 116.1(6) ?
C8 C7 C12 . . 119.4(6) ?
C7 C8 C9 . . 120.6(7) ?
C7 C8 H8 . . 119.7 ?
C9 C8 H8 . . 119.7 ?
C10 C9 C8 . . 121.1(7) ?
C10 C9 H9 . . 119.4 ?
C8 C9 H9 . . 119.4 ?
C11 C10 C9 . . 117.9(7) ?
C11 C10 C13 . . 121.4(7) ?
C9 C10 C13 . . 120.7(7) ?
C10 C11 C12 . . 122.3(7) ?
C10 C11 H11 . . 118.8 ?
C12 C11 H11 . . 118.8 ?
C7 C12 C11 . . 118.7(6) ?
C7 C12 C14 . . 122.1(6) ?
C11 C12 C14 . . 119.2(6) ?
C10 C13 H13A . . 109.5 ?
C10 C13 H13B . . 109.5 ?
H13A C13 H13B . . 109.5 ?
C10 C13 H13C . . 109.5 ?
H13A C13 H13C . . 109.5 ?
H13B C13 H13C . . 109.5 ?
N1 C14 O1 . . 111.4(6) ?
N1 C14 C12 . . 131.5(6) ?
O1 C14 C12 . . 117.2(5) ?
N2 C15 O1 . . 112.1(5) ?
N2 C15 C16 . . 131.3(6) ?
O1 C15 C16 . . 116.6(5) ?
C21 C16 C17 . . 118.5(6) ?
C21 C16 C15 . . 122.5(6) ?
C17 C16 C15 . . 119.0(6) ?
C18 C17 C16 . . 122.4(7) ?
C18 C17 H17 . . 118.8 ?
C16 C17 H17 . . 118.8 ?
C17 C18 C19 . . 118.1(7) ?
C17 C18 C22 . . 121.0(8) ?
C19 C18 C22 . . 120.8(7) ?
C18 C19 C20 . . 121.0(7) ?
C18 C19 H19 . . 119.5 ?
C20 C19 H19 . . 119.5 ?
C19 C20 C21 . . 120.2(7) ?
C19 C20 H20 . . 119.9 ?
C21 C20 H20 . . 119.9 ?
O2 C21 C16 . . 117.2(6) ?
O2 C21 C20 . . 123.1(7) ?
C16 C21 C20 . . 119.7(6) ?
C18 C22 H22A . . 109.5 ?
C18 C22 H22B . . 109.5 ?
H22A C22 H22B . . 109.5 ?
C18 C22 H22C . . 109.5 ?
H22A C22 H22C . . 109.5 ?
H22B C22 H22C . . 109.5 ?
O2 C23 C24 . . 109.1(5) ?
O2 C23 H23A . . 109.9 ?
C24 C23 H23A . . 109.9 ?
O2 C23 H23B . . 109.9 ?
C24 C23 H23B . . 109.9 ?
H23A C23 H23B . . 108.3 ?
C25 C24 C28 . . 118.2(6) ?
C25 C24 C23 . . 121.6(6) ?
C28 C24 C23 . . 120.3(6) ?
C24 C25 C26 . . 118.9(6) ?
C24 C25 H25 . . 120.5 ?
C26 C25 H25 . . 120.5 ?
N3 C26 C25 . . 123.1(7) ?
N3 C26 H26 . . 118.5 ?
C25 C26 H26 . . 118.5 ?
N3 C27 C28 . . 122.7(6) ?
N3 C27 H27 . . 118.7 ?
C28 C27 H27 . . 118.7 ?
C27 C28 C24 . . 119.9(7) ?
C27 C28 H28 . . 120.0 ?
C24 C28 H28 . . 120.0 ?
O4 C29 H29A . . 109.5 ?
O4 C29 H29B . . 109.5 ?
H29A C29 H29B . . 109.5 ?
O4 C29 H29C . . 109.5 ?
H29A C29 H29C . . 109.5 ?
H29B C29 H29C . . 109.5 ?
Cl2 Hg1 Cl1 . . 149.21(10) yes
Cl2 Hg1 N3 . . 97.36(15) yes
Cl1 Hg1 N3 . . 102.37(15) yes
Cl2 Hg1 N4 . 1_556 105.22(16) yes
Cl1 Hg1 N4 . 1_556 98.30(16) yes
N3 Hg1 N4 . 1_556 89.80(19) yes
C14 N1 N2 . . 107.5(5) ?
C14 N1 H4A . . 137.5 ?
N2 N1 H4A . . 113.1 ?
C15 N2 N1 . . 105.6(5) ?
C27 N3 C26 . . 117.2(6) ?
C27 N3 Hg1 . . 122.1(4) ?
C26 N3 Hg1 . . 120.7(5) ?
C5 N4 C1 . . 117.2(6) ?
C5 N4 Hg1 . 1_554 123.9(5) ?
C1 N4 Hg1 . 1_554 118.9(5) ?
C14 O1 C15 . . 103.5(5) ?
C21 O2 C23 . . 119.0(5) ?
C7 O3 C6 . . 119.0(5) ?
C29 O4 H4A . . 109.5 ?

loop_
_geom_bond_atom_site_label_1
_geom_bond_atom_site_label_2
_geom_bond_site_symmetry_2
_geom_bond_distance
_geom_bond_publ_flag
Cl1 Hg1 . 2.352(2) yes
Cl2 Hg1 . 2.348(2) yes
C1 N4 . 1.330(9) ?
C1 C2 . 1.380(10) ?
C1 H1 . 0.9300 ?
C2 C3 . 1.375(9) ?
C2 H2 . 0.9300 ?
C3 C4 . 1.371(10) ?
C3 C6 . 1.506(10) ?
C4 C5 . 1.379(11) ?
C4 H4 . 0.9300 ?
C5 N4 . 1.327(9) ?
C5 H5 . 0.9300 ?
C6 O3 . 1.432(8) ?
C6 H6A . 0.9700 ?
C6 H6B . 0.9700 ?
C7 O3 . 1.365(7) ?
C7 C8 . 1.376(9) ?
C7 C12 . 1.391(9) ?
C8 C9 . 1.386(10) ?
C8 H8 . 0.9300 ?
C9 C10 . 1.379(11) ?
C9 H9 . 0.9300 ?
C10 C11 . 1.373(10) ?
C10 C13 . 1.509(10) ?
C11 C12 . 1.398(9) ?
C11 H11 . 0.9300 ?
C12 C14 . 1.459(9) ?
C13 H13A . 0.9600 ?
C13 H13B . 0.9600 ?
C13 H13C . 0.9600 ?
C14 N1 . 1.292(8) ?
C14 O1 . 1.354(7) ?
C15 N2 . 1.297(8) ?
C15 O1 . 1.362(7) ?
C15 C16 . 1.459(8) ?
C16 C21 . 1.383(9) ?
C16 C17 . 1.395(9) ?
C17 C18 . 1.379(10) ?
C17 H17 . 0.9300 ?
C18 C19 . 1.380(11) ?
C18 C22 . 1.509(10) ?
C19 C20 . 1.381(10) ?
C19 H19 . 0.9300 ?
C20 C21 . 1.399(9) ?
C20 H20 . 0.9300 ?
C21 O2 . 1.363(8) ?
C22 H22A . 0.9600 ?
C22 H22B . 0.9600 ?
C22 H22C . 0.9600 ?
C23 O2 . 1.406(8) ?
C23 C24 . 1.492(9) ?
C23 H23A . 0.9700 ?
C23 H23B . 0.9700 ?
C24 C25 . 1.370(10) ?
C24 C28 . 1.374(9) ?
C25 C26 . 1.383(10) ?
C25 H25 . 0.9300 ?
C26 N3 . 1.338(8) ?
C26 H26 . 0.9300 ?
C27 N3 . 1.337(9) ?
C27 C28 . 1.369(10) ?
C27 H27 . 0.9300 ?
C28 H28 . 0.9300 ?
C29 O4 . 1.360(10) ?
C29 H29A . 0.9600 ?
C29 H29B . 0.9600 ?
C29 H29C . 0.9600 ?
Hg1 N3 . 2.416(6) yes
Hg1 N4 1_556 2.441(6) yes
N1 N2 . 1.395(7) ?
N4 Hg1 1_554 2.441(6) ?
O4 H4A . 0.8200 ?

loop_
_geom_hbond_atom_site_label_D
_geom_hbond_atom_site_label_H
_geom_hbond_atom_site_label_A
_geom_hbond_site_symmetry_A
_geom_hbond_distance_DH
_geom_hbond_distance_HA
_geom_hbond_distance_DA
_geom_hbond_angle_DHA
O4 H4A N1 . 0.82 2.05 2.862(8) 173.9
O4 H4A O3 . 0.82 2.45 2.856(7) 111.8

loop_
_geom_torsion_atom_site_label_1
_geom_torsion_atom_site_label_2
_geom_torsion_atom_site_label_3
_geom_torsion_atom_site_label_4
_geom_torsion_site_symmetry_1
_geom_torsion_site_symmetry_2
_geom_torsion_site_symmetry_3
_geom_torsion_site_symmetry_4
_geom_torsion
_geom_torsion_publ_flag
N4 C1 C2 C3 . . . . 0.1(11) ?
C1 C2 C3 C4 . . . . -0.4(10) ?
C1 C2 C3 C6 . . . . -179.0(6) ?
C2 C3 C4 C5 . . . . 0.0(11) ?
C6 C3 C4 C5 . . . . 178.6(7) ?
C3 C4 C5 N4 . . . . 0.9(12) ?
C4 C3 C6 O3 . . . . 57.3(8) ?
C2 C3 C6 O3 . . . . -124.2(7) ?
O3 C7 C8 C9 . . . . -179.4(6) ?
C12 C7 C8 C9 . . . . 1.1(10) ?
C7 C8 C9 C10 . . . . -0.1(11) ?
C8 C9 C10 C11 . . . . -0.8(10) ?
C8 C9 C10 C13 . . . . 179.4(6) ?
C9 C10 C11 C12 . . . . 0.8(10) ?
C13 C10 C11 C12 . . . . -179.4(6) ?
O3 C7 C12 C11 . . . . 179.4(5) ?
C8 C7 C12 C11 . . . . -1.1(9) ?
O3 C7 C12 C14 . . . . -0.3(8) ?
C8 C7 C12 C14 . . . . 179.2(6) ?
C10 C11 C12 C7 . . . . 0.2(9) ?
C10 C11 C12 C14 . . . . 179.9(6) ?
C7 C12 C14 N1 . . . . -4.0(10) ?
C11 C12 C14 N1 . . . . 176.3(6) ?
C7 C12 C14 O1 . . . . 177.3(5) ?
C11 C12 C14 O1 . . . . -2.4(8) ?
N2 C15 C16 C21 . . . . 4.2(10) ?
O1 C15 C16 C21 . . . . -177.8(5) ?
N2 C15 C16 C17 . . . . -175.3(6) ?
O1 C15 C16 C17 . . . . 2.7(8) ?
C21 C16 C17 C18 . . . . 0.2(10) ?
C15 C16 C17 C18 . . . . 179.8(6) ?
C16 C17 C18 C19 . . . . -2.0(11) ?
C16 C17 C18 C22 . . . . -179.8(7) ?
C17 C18 C19 C20 . . . . 2.9(11) ?
C22 C18 C19 C20 . . . . -179.2(7) ?
C18 C19 C20 C21 . . . . -2.2(11) ?
C17 C16 C21 O2 . . . . -178.6(5) ?
C15 C16 C21 O2 . . . . 1.9(9) ?
C17 C16 C21 C20 . . . . 0.6(9) ?
C15 C16 C21 C20 . . . . -178.9(6) ?
C19 C20 C21 O2 . . . . 179.5(6) ?
C19 C20 C21 C16 . . . . 0.4(10) ?
O2 C23 C24 C25 . . . . -1.2(8) ?
O2 C23 C24 C28 . . . . 178.9(6) ?
C28 C24 C25 C26 . . . . 0.4(10) ?
C23 C24 C25 C26 . . . . -179.5(6) ?
C24 C25 C26 N3 . . . . -0.6(11) ?
N3 C27 C28 C24 . . . . -1.6(10) ?
C25 C24 C28 C27 . . . . 0.6(10) ?
C23 C24 C28 C27 . . . . -179.5(6) ?
O1 C14 N1 N2 . . . . -0.8(6) ?
C12 C14 N1 N2 . . . . -179.6(6) ?
O1 C14 N1 H4A . . . . -163.2 ?
C12 C14 N1 H4A . . . . 18.0 ?
O1 C15 N2 N1 . . . . 1.5(6) ?
C16 C15 N2 N1 . . . . 179.5(6) ?
C14 N1 N2 C15 . . . . -0.4(6) ?
H4A N1 N2 C15 . . . . 166.8 ?
C28 C27 N3 C26 . . . . 1.3(10) ?
C28 C27 N3 Hg1 . . . . -177.6(5) ?
C25 C26 N3 C27 . . . . -0.2(10) ?
C25 C26 N3 Hg1 . . . . 178.7(5) ?
Cl2 Hg1 N3 C27 . . . . -24.2(5) ?
Cl1 Hg1 N3 C27 . . . . 179.6(5) ?
N4 Hg1 N3 C27 1_556 . . . 81.1(5) ?
Cl2 Hg1 N3 C26 . . . . 156.9(5) ?
Cl1 Hg1 N3 C26 . . . . 0.7(5) ?
N4 Hg1 N3 C26 1_556 . . . -97.8(5) ?
C4 C5 N4 C1 . . . . -1.2(11) ?
C4 C5 N4 Hg1 . . . 1_554 178.3(6) ?
C2 C1 N4 C5 . . . . 0.8(11) ?
C2 C1 N4 Hg1 . . . 1_554 -178.7(6) ?
N1 C14 O1 C15 . . . . 1.6(6) ?
C12 C14 O1 C15 . . . . -179.4(5) ?
N2 C15 O1 C14 . . . . -1.9(6) ?
C16 C15 O1 C14 . . . . 179.8(5) ?
C16 C21 O2 C23 . . . . 176.5(6) ?
C20 C21 O2 C23 . . . . -2.7(9) ?
C24 C23 O2 C21 . . . . 177.1(5) ?
C8 C7 O3 C6 . . . . 11.1(9) ?
C12 C7 O3 C6 . . . . -169.4(5) ?
C3 C6 O3 C7 . . . . 76.3(7) ?
